data_4084452
loop_
_publ_author_name
'Colebatch, Annie L.'
'Hill, Anthony F.'
'Sharma, Manab'

_publ_section_title
;
 Synthesis and Reactivity of Phosphinocarbyne Complexes
;
_journal_issue 11
_journal_name_full Organometallics
_journal_page_first 2165
_journal_paper_doi 10.1021/om500833n
_journal_volume 34
_journal_year 2015
_chemical_compound_source 'Research School of Chemistry'
_chemical_formula_moiety 'C30 H32 B1 N6 O2 P1 S2 W1'
_chemical_formula_sum 'C30 H32 B N6 O2 P S2 W'
_chemical_formula_weight 798.39
_space_group_IT_number 14
_symmetry_cell_setting monoclinic
_symmetry_space_group_name_Hall '-P 2ybc'
_symmetry_space_group_name_H-M 'P 1 21/c 1'
_atom_sites_solution_hydrogens difmap
_atom_sites_solution_primary direct
_cell_angle_alpha 90
_cell_angle_beta 92.4264(15)
_cell_angle_gamma 90
_cell_formula_units_Z 4
_cell_length_a 9.9675(2)
_cell_length_b 15.4834(4)
_cell_length_c 23.6677(6)
_cell_measurement_reflns_used 283331
_cell_measurement_temperature 200
_cell_measurement_theta_max 27.48
_cell_measurement_theta_min 2.55
_cell_volume 3649.38(15)
_computing_cell_refinement 'DENZO/SCALEPACK (Otwinowski & Minor, 1997)'
_computing_data_collection 'COLLECT (Nonius, 2001).'
_computing_data_reduction 'DENZO/SCALEPACK (Otwinowski & Minor, 1997)'
_computing_molecular_graphics 'Ortep-3 for Windows v. 2.01'
_computing_publication_material 'CRYSTALS (Betteridge et al., 2003)'
_computing_structure_refinement 'CRYSTALS (Betteridge et al., 2003)'
_computing_structure_solution 'SIR92 (Altomare et al., 1994)'
_diffrn_ambient_temperature 200
_diffrn_measured_fraction_theta_full 0.996
_diffrn_measured_fraction_theta_max 0.996
_diffrn_measurement_device Area
_diffrn_measurement_device_type 'Nonius KappaCCD'
_diffrn_measurement_method \w
_diffrn_radiation_monochromator graphite
_diffrn_radiation_type 'Mo K\a'
_diffrn_radiation_wavelength 0.71073
_diffrn_reflns_av_R_equivalents 0.104
_diffrn_reflns_limit_h_max 12
_diffrn_reflns_limit_h_min -12
_diffrn_reflns_limit_k_max 20
_diffrn_reflns_limit_k_min -20
_diffrn_reflns_limit_l_max 30
_diffrn_reflns_limit_l_min -30
_diffrn_reflns_number 66666
_diffrn_reflns_theta_full 27.588
_diffrn_reflns_theta_max 27.588
_diffrn_reflns_theta_min 2.609
_diffrn_standards_number 0
_exptl_absorpt_coefficient_mu 3.357
_exptl_absorpt_correction_T_max 0.87
_exptl_absorpt_correction_T_min 0.73
_exptl_absorpt_correction_type multi-scan
_exptl_absorpt_process_details 'DENZO/SCALEPACK (Otwinowski & Minor, 1997)'
_exptl_crystal_colour purple
_exptl_crystal_density_diffrn 1.453
_exptl_crystal_density_method 'not measured'
_exptl_crystal_description lath
_exptl_crystal_F_000 1584
_exptl_crystal_size_max 0.300
_exptl_crystal_size_mid 0.090
_exptl_crystal_size_min 0.040
_platon_squeeze_details
;

;
_refine_diff_density_max 2.62
_refine_diff_density_min -3.17
_refine_ls_extinction_method None
_refine_ls_goodness_of_fit_ref 0.9625
_refine_ls_hydrogen_treatment constr
_refine_ls_matrix_type full
_refine_ls_number_parameters 388
_refine_ls_number_reflns 8404
_refine_ls_number_restraints 0
_refine_ls_R_factor_all 0.1203
_refine_ls_R_factor_gt 0.0951
_refine_ls_shift/su_max 0.0007155
_refine_ls_shift/su_mean 0.0000869
_refine_ls_structure_factor_coef Fsqd
_refine_ls_weighting_details
;
 Method, part 1, Chebychev polynomial, (Watkin, 1994, Prince, 1982) 
 [weight] = 1.0/[A~0~*T~0~(x)+A~1~*T~1~(x) ... +A~n-1~]*T~n-1~(x)] 
 where A~i~ are the Chebychev coefficients listed below and x= Fcalc/Fmax 
 Method = Robust Weighting (Prince, 1982) 
 W = [weight] * [1-(deltaF/6*sigmaF)^2^]^2^ 
 A~i~ are: 
 23.1 33.0 17.6 5.49 
;
_refine_ls_weighting_scheme calc
_refine_ls_wR_factor_all 0.2172
_refine_ls_wR_factor_gt 0.2040
_refine_ls_wR_factor_ref 0.2172
_reflns_limit_h_max 12
_reflns_limit_h_min -12
_reflns_limit_k_max 20
_reflns_limit_k_min 0
_reflns_limit_l_max 30
_reflns_limit_l_min 0
_reflns_number_gt 6295
_reflns_number_total 8407
_reflns_threshold_expression I>2.0\s(I)
_oxford_diffrn_Wilson_B_factor 2.51
_oxford_diffrn_Wilson_scale 129.50
_oxford_refine_ls_r_factor_ref 0.1203
_oxford_refine_ls_scale 0.10121(5)
_oxford_reflns_number_all 8404
_oxford_reflns_threshold_expression_ref I>-10.0\s(I)
_cod_data_source_file om500833n_si_002.cif
_cod_data_source_block 8
_cod_depositor_comments
;
The following automatic conversions were performed:

'_symmetry_cell_setting' value 'Monoclinic' changed to 'monoclinic'
according to
/home/saulius/struct/COD-crude-data--automatic-downloads/rss-feeds/ACS/lib/dictionaries/cif_core.dic
dictionary named 'cif_core.dic' version 2.4.2 from
2011-04-26.

'_atom_sites_solution_primary' value 'Direct' changed to
'direct' according to
/home/saulius/struct/COD-crude-data--automatic-downloads/rss-feeds/ACS/lib/dictionaries/cif_core.dic
dictionary named 'cif_core.dic' version 2.4.2 from 2011-04-26.

Automatic conversion script
Id: cif_fix_values 2827 2014-09-09 07:05:25Z andrius 

 Adding full bibliography for 4084449--4084453.cif.
;
_cod_original_sg_symbol_H-M 'P 1 21/c 1 '
_cod_original_formula_sum 'C30 H32 B1 N6 O2 P1 S2 W1'
_cod_database_code 4084452

loop_
_symmetry_equiv_pos_as_xyz
x,y,z
-x,-y,-z
-x,y+1/2,-z+1/2
x,-y+1/2,z+1/2

loop_
_atom_site_label
_atom_site_type_symbol
_atom_site_fract_x
_atom_site_fract_y
_atom_site_fract_z
_atom_site_U_iso_or_equiv
_atom_site_occupancy
_atom_site_adp_type
_atom_site_refinement_flags_posn
W1 W 0.73152(5) 0.55319(3) 0.36119(2) 0.0326 1.0000 Uani .
S1 S 0.5162(3) 0.5028(2) 0.40644(15) 0.0396 1.0000 Uani .
S2 S 0.7941(4) 0.2854(2) 0.32880(15) 0.0455 1.0000 Uani .
P1 P 0.6494(3) 0.3279(2) 0.37568(14) 0.0344 1.0000 Uani .
O2 O 0.9802(10) 0.4391(7) 0.3986(5) 0.0590 1.0000 Uani .
O3 O 0.7120(10) 0.4762(7) 0.2382(4) 0.0489 1.0000 Uani .
N11 N 0.7706(10) 0.6262(7) 0.4402(4) 0.0303 1.0000 Uani .
N12 N 0.7828(10) 0.7171(6) 0.4376(5) 0.0345 1.0000 Uani .
N21 N 0.8977(10) 0.6322(7) 0.3310(4) 0.0373 1.0000 Uani .
N22 N 0.8984(10) 0.7203(7) 0.3459(5) 0.0388 1.0000 Uani .
N31 N 0.6115(10) 0.6672(6) 0.3331(4) 0.0316 1.0000 Uani .
N32 N 0.6525(11) 0.7501(7) 0.3483(5) 0.0370 1.0000 Uani .
C1 C 0.6379(11) 0.4419(9) 0.3771(5) 0.0368 1.0000 Uani .
C2 C 0.8880(13) 0.4754(9) 0.3843(6) 0.0401 1.0000 Uani .
C3 C 0.7199(12) 0.5014(10) 0.2827(5) 0.0382 1.0000 Uani .
C11 C 0.7812(13) 0.6024(9) 0.4947(5) 0.0385 1.0000 Uani .
C12 C 0.8040(13) 0.6780(10) 0.5283(6) 0.0436 1.0000 Uani .
C13 C 0.8047(13) 0.7462(9) 0.4912(6) 0.0392 1.0000 Uani .
C14 C 0.7840(15) 0.5133(9) 0.5135(5) 0.0427 1.0000 Uani .
C15 C 0.823(2) 0.8444(12) 0.5030(9) 0.0751 1.0000 Uani .
C21 C 1.0024(14) 0.6179(10) 0.2991(6) 0.0441 1.0000 Uani .
C22 C 1.0747(12) 0.6949(10) 0.2933(6) 0.0464 1.0000 Uani .
C23 C 1.0065(13) 0.7586(9) 0.3223(6) 0.0415 1.0000 Uani .
C24 C 1.0424(18) 0.5320(12) 0.2756(9) 0.0758 1.0000 Uani .
C25 C 1.0416(18) 0.8525(12) 0.3305(8) 0.0685 1.0000 Uani .
C31 C 0.4984(12) 0.6777(8) 0.3018(5) 0.0351 1.0000 Uani .
C32 C 0.4589(14) 0.7624(9) 0.2991(6) 0.0412 1.0000 Uani .
C33 C 0.5625(14) 0.8080(9) 0.3282(6) 0.0438 1.0000 Uani .
C34 C 0.4180(15) 0.5995(10) 0.2757(7) 0.0501 1.0000 Uani .
C35 C 0.5823(19) 0.9027(11) 0.3361(7) 0.0646 1.0000 Uani .
C41 C 0.6760(13) 0.3025(8) 0.4496(6) 0.0384 1.0000 Uani .
C42 C 0.8036(15) 0.2894(9) 0.4728(5) 0.0414 1.0000 Uani .
C43 C 0.8266(15) 0.2821(12) 0.5312(7) 0.0567 1.0000 Uani .
C44 C 0.7206(15) 0.2826(11) 0.5661(5) 0.0512 1.0000 Uani .
C45 C 0.5918(15) 0.2945(11) 0.5440(6) 0.0494 1.0000 Uani .
C46 C 0.5703(13) 0.3046(9) 0.4866(6) 0.0422 1.0000 Uani .
C51 C 0.4835(14) 0.2864(9) 0.3544(6) 0.0417 1.0000 Uani .
C52 C 0.460(2) 0.1993(11) 0.3639(7) 0.0617 1.0000 Uani .
C53 C 0.340(2) 0.1651(15) 0.3436(9) 0.0829 1.0000 Uani .
C54 C 0.2466(17) 0.2133(13) 0.3148(7) 0.0633 1.0000 Uani .
C55 C 0.2728(16) 0.2979(12) 0.3033(8) 0.0633 1.0000 Uani .
C56 C 0.3957(15) 0.3359(13) 0.3231(6) 0.0580 1.0000 Uani .
B1 B 0.777(2) 0.7636(11) 0.3791(8) 0.0559 1.0000 Uani .
H121 H 0.8159 0.6805 0.5676 0.0520 1.0000 Uiso R
H141 H 0.8100 0.5104 0.5530 0.0640 1.0000 Uiso R
H142 H 0.8473 0.4816 0.4920 0.0640 1.0000 Uiso R
H143 H 0.6959 0.4882 0.5074 0.0640 1.0000 Uiso R
H151 H 0.8197 0.8550 0.5429 0.1130 1.0000 Uiso R
H152 H 0.9088 0.8633 0.4900 0.1130 1.0000 Uiso R
H153 H 0.7529 0.8759 0.4831 0.1130 1.0000 Uiso R
H221 H 1.1528 0.7019 0.2737 0.0559 1.0000 Uiso R
H241 H 1.1031 0.5405 0.2457 0.1139 1.0000 Uiso R
H242 H 1.0860 0.4982 0.3050 0.1140 1.0000 Uiso R
H243 H 0.9643 0.5017 0.2611 0.1141 1.0000 Uiso R
H251 H 1.1076 0.8687 0.3041 0.1029 1.0000 Uiso R
H252 H 1.0769 0.8615 0.3684 0.1029 1.0000 Uiso R
H253 H 0.9625 0.8873 0.3240 0.1029 1.0000 Uiso R
H321 H 0.3808 0.7843 0.2816 0.0489 1.0000 Uiso R
H341 H 0.3819 0.6139 0.2386 0.0749 1.0000 Uiso R
H342 H 0.3456 0.5848 0.2993 0.0750 1.0000 Uiso R
H343 H 0.4770 0.5507 0.2729 0.0750 1.0000 Uiso R
H351 H 0.5033 0.9331 0.3188 0.0970 1.0000 Uiso R
H352 H 0.5899 0.9149 0.3770 0.0970 1.0000 Uiso R
H353 H 0.6652 0.9212 0.3176 0.0968 1.0000 Uiso R
H421 H 0.8757 0.2856 0.4492 0.0499 1.0000 Uiso R
H431 H 0.9141 0.2771 0.5464 0.0681 1.0000 Uiso R
H441 H 0.7353 0.2750 0.6048 0.0609 1.0000 Uiso R
H451 H 0.5199 0.2961 0.5679 0.0590 1.0000 Uiso R
H461 H 0.4830 0.3132 0.4720 0.0509 1.0000 Uiso R
H521 H 0.5243 0.1653 0.3832 0.0741 1.0000 Uiso R
H531 H 0.3222 0.1068 0.3498 0.0991 1.0000 Uiso R
H541 H 0.1651 0.1888 0.3030 0.0760 1.0000 Uiso R
H551 H 0.2103 0.3308 0.2825 0.0760 1.0000 Uiso R
H561 H 0.4158 0.3932 0.3149 0.0700 1.0000 Uiso R
H11 H 0.7971 0.8395 0.3854 0.0671 1.0000 Uiso R

loop_
_atom_site_aniso_label
_atom_site_aniso_U_11
_atom_site_aniso_U_22
_atom_site_aniso_U_33
_atom_site_aniso_U_23
_atom_site_aniso_U_13
_atom_site_aniso_U_12
W1 0.0280(2) 0.0355(2) 0.0342(2) 0.0013(3) 0.00076(15) 0.0002(2)
S1 0.0339(16) 0.0394(17) 0.0457(18) -0.0011(14) 0.0056(13) 0.0016(13)
S2 0.0480(19) 0.047(2) 0.0421(18) -0.0062(15) 0.0067(14) 0.0041(16)
P1 0.0324(16) 0.0341(16) 0.0369(16) -0.0012(13) 0.0046(13) -0.0035(13)
O2 0.040(5) 0.052(6) 0.084(8) 0.010(6) -0.014(5) 0.000(5)
O3 0.054(6) 0.060(6) 0.033(5) -0.004(4) 0.001(4) 0.004(5)
N11 0.033(5) 0.038(6) 0.020(4) -0.001(4) 0.002(4) 0.000(4)
N12 0.035(5) 0.025(5) 0.045(6) 0.020(4) 0.016(4) -0.001(4)
N21 0.023(5) 0.048(6) 0.042(6) 0.002(5) 0.000(4) -0.019(4)
N22 0.029(5) 0.047(6) 0.039(6) 0.008(5) -0.009(4) -0.007(5)
N31 0.034(5) 0.028(5) 0.033(5) 0.002(4) -0.005(4) 0.002(4)
N32 0.039(6) 0.031(5) 0.041(6) -0.002(5) 0.007(5) 0.006(4)
C1 0.030(5) 0.043(7) 0.037(6) 0.013(6) 0.001(4) -0.009(6)
C2 0.030(6) 0.040(7) 0.050(8) 0.005(6) -0.003(5) -0.002(5)
C3 0.024(6) 0.061(9) 0.030(6) -0.005(6) -0.001(5) 0.003(5)
C11 0.036(7) 0.054(8) 0.024(6) 0.007(6) -0.008(5) 0.004(6)
C12 0.036(7) 0.059(9) 0.035(7) -0.008(6) -0.003(5) 0.002(6)
C13 0.032(6) 0.047(8) 0.039(7) -0.004(6) 0.006(5) 0.008(5)
C14 0.058(9) 0.045(7) 0.024(6) 0.005(5) -0.004(6) -0.009(7)
C15 0.092(14) 0.050(10) 0.084(13) -0.036(10) 0.015(11) -0.004(10)
C21 0.040(7) 0.055(8) 0.038(7) -0.002(6) 0.009(6) 0.012(6)
C22 0.022(6) 0.068(10) 0.049(8) 0.018(7) -0.003(5) -0.014(6)
C23 0.032(6) 0.041(7) 0.053(8) 0.010(6) 0.007(6) -0.002(5)
C24 0.050(10) 0.068(12) 0.112(16) -0.022(11) 0.043(10) -0.011(8)
C25 0.060(10) 0.060(10) 0.085(13) 0.023(10) 0.001(9) -0.008(9)
C31 0.025(6) 0.039(7) 0.041(7) 0.006(5) 0.002(5) 0.004(5)
C32 0.039(7) 0.041(7) 0.043(7) -0.001(6) -0.003(6) 0.007(6)
C33 0.043(7) 0.038(7) 0.049(8) 0.013(6) -0.004(6) -0.003(6)
C34 0.047(8) 0.047(8) 0.055(9) -0.004(7) -0.011(7) 0.005(6)
C35 0.073(11) 0.059(10) 0.059(10) 0.002(8) -0.025(8) 0.028(9)
C41 0.043(7) 0.034(6) 0.039(7) 0.003(5) 0.007(5) -0.006(5)
C42 0.051(8) 0.041(7) 0.033(6) 0.005(6) 0.011(6) 0.016(6)
C43 0.038(8) 0.074(11) 0.058(9) 0.014(8) 0.001(7) 0.009(7)
C44 0.057(9) 0.072(10) 0.024(6) 0.004(6) 0.000(6) 0.012(8)
C45 0.042(8) 0.066(10) 0.040(7) 0.010(7) 0.001(6) 0.002(7)
C46 0.031(6) 0.048(8) 0.047(7) -0.003(6) -0.001(5) 0.003(6)
C51 0.050(8) 0.037(7) 0.038(7) -0.002(6) 0.004(6) -0.011(6)
C52 0.079(12) 0.054(10) 0.052(9) 0.005(8) 0.001(8) -0.011(9)
C53 0.087(14) 0.084(14) 0.077(13) -0.021(11) -0.004(11) -0.043(12)
C54 0.046(9) 0.088(14) 0.056(10) -0.015(9) -0.006(7) -0.022(9)
C55 0.046(9) 0.076(12) 0.066(10) -0.008(9) -0.025(8) 0.005(8)
C56 0.042(8) 0.087(12) 0.044(8) 0.002(8) -0.009(6) -0.020(8)
B1 0.072(12) 0.040(9) 0.058(11) 0.018(8) 0.026(9) -0.027(9)

loop_
_atom_type_symbol
_atom_type_scat_dispersion_real
_atom_type_scat_dispersion_imag
_atom_type_scat_Cromer_Mann_a1
_atom_type_scat_Cromer_Mann_b1
_atom_type_scat_Cromer_Mann_a2
_atom_type_scat_Cromer_Mann_b2
_atom_type_scat_Cromer_Mann_a3
_atom_type_scat_Cromer_Mann_b3
_atom_type_scat_Cromer_Mann_a4
_atom_type_scat_Cromer_Mann_b4
_atom_type_scat_Cromer_Mann_c
_atom_type_scat_source
C 0.0033 0.0016 2.3100 20.8439 1.0200 10.2075 1.5886 0.5687 0.8650 51.6512 0.2156 'International Tables Vol C 4.2.6.8 and 6.1.1.4'
H 0.0000 0.0000 0.4930 10.5109 0.3229 26.1257 0.1402 3.1424 0.0408 57.7998 0.0030 'International Tables Vol C 4.2.6.8 and 6.1.1.4'
B 0.0013 0.0007 2.0545 23.2185 1.3326 1.0210 1.0979 60.3498 0.7068 0.1403 -0.1932 'International Tables Vol C 4.2.6.8 and 6.1.1.4'
Cl 0.1484 0.1585 11.4604 0.0104 7.1964 1.1662 6.2556 18.5194 1.6455 47.7784 -9.5574 'International Tables Vol C 4.2.6.8 and 6.1.1.4'
N 0.0061 0.0033 12.2126 0.0057 3.1322 9.8933 2.0125 28.9975 1.1663 0.5826 -11.5290 'International Tables Vol C 4.2.6.8 and 6.1.1.4'
O 0.0106 0.0060 3.0485 13.2771 2.2868 5.7011 1.5463 0.3239 0.8670 32.9089 0.2508 'International Tables Vol C 4.2.6.8 and 6.1.1.4'
P 0.1023 0.0942 6.4345 1.9067 4.1791 27.1570 1.7800 0.5260 1.4908 68.1645 1.1149 'International Tables Vol C 4.2.6.8 and 6.1.1.4'
S 0.1246 0.1234 6.9053 1.4679 5.2034 22.2151 1.4379 0.2536 1.5863 56.1720 0.8669 'International Tables Vol C 4.2.6.8 and 6.1.1.4'
W -0.8490 6.8722 29.0818 1.7203 15.4300 9.2259 14.4327 0.3217 5.1198 57.0560 9.8875 'International Tables Vol C 4.2.6.8 and 6.1.1.4'

loop_
_geom_angle_atom_site_label_1
_geom_angle_atom_site_label_2
_geom_angle_atom_site_label_3
_geom_angle
_geom_angle_publ_flag
S1 W1 N11 85.5(3) yes
S1 W1 N21 163.8(3) yes
N11 W1 N21 83.2(4) yes
S1 W1 N31 85.2(3) yes
N11 W1 N31 85.4(4) yes
N21 W1 N31 82.2(4) yes
S1 W1 C1 41.7(4) yes
N11 W1 C1 110.4(4) yes
N21 W1 C1 154.4(5) yes
N31 W1 C1 119.4(4) yes
S1 W1 C2 110.8(4) yes
N11 W1 C2 88.2(5) yes
N21 W1 C2 80.6(5) yes
N31 W1 C2 162.3(5) yes
C1 W1 C2 78.3(5) yes
S1 W1 C3 104.3(4) yes
N11 W1 C3 169.5(5) yes
N21 W1 C3 86.4(5) yes
N31 W1 C3 91.8(5) yes
C1 W1 C3 79.8(5) yes
C2 W1 C3 91.5(5) yes
W1 S1 C1 51.4(4) yes
S2 P1 C1 113.2(4) yes
S2 P1 C41 113.1(5) yes
C1 P1 C41 101.8(6) yes
S2 P1 C51 113.8(5) yes
C1 P1 C51 107.3(6) yes
C41 P1 C51 106.6(6) yes
W1 N11 N12 119.0(7) yes
W1 N11 C11 132.7(9) yes
N12 N11 C11 108.2(10) yes
N11 N12 C13 107.5(9) yes
N11 N12 B1 119.9(11) yes
C13 N12 B1 132.6(12) yes
W1 N21 N22 116.9(8) yes
W1 N21 C21 135.2(10) yes
N22 N21 C21 107.9(10) yes
N21 N22 C23 108.1(11) yes
N21 N22 B1 121.9(10) yes
C23 N22 B1 129.6(11) yes
W1 N31 N32 120.6(7) yes
W1 N31 C31 134.2(8) yes
N32 N31 C31 105.2(10) yes
N31 N32 C33 109.9(11) yes
N31 N32 B1 120.4(11) yes
C33 N32 B1 129.6(13) yes
P1 C1 S1 127.4(7) yes
P1 C1 W1 145.4(7) yes
S1 C1 W1 86.9(6) yes
W1 C2 O2 173.8(12) yes
W1 C3 O3 176.8(13) yes
N11 C11 C12 108.3(12) yes
N11 C11 C14 123.9(12) yes
C12 C11 C14 127.5(11) yes
C11 C12 C13 106.3(11) yes
C11 C12 H121 126.8 no
C13 C12 H121 126.9 no
C12 C13 N12 109.7(12) yes
C12 C13 C15 129.9(14) yes
N12 C13 C15 120.4(13) yes
C11 C14 H141 110.2 no
C11 C14 H142 109.2 no
H141 C14 H142 109.6 no
C11 C14 H143 109.4 no
H141 C14 H143 109.4 no
H142 C14 H143 109.1 no
C13 C15 H151 109.5 no
C13 C15 H152 110.0 no
H151 C15 H152 109.5 no
C13 C15 H153 109.2 no
H151 C15 H153 109.6 no
H152 C15 H153 109.1 no
N21 C21 C22 109.4(13) yes
N21 C21 C24 125.7(14) yes
C22 C21 C24 124.8(13) yes
C21 C22 C23 106.9(11) yes
C21 C22 H221 126.4 no
C23 C22 H221 126.8 no
C22 C23 N22 107.6(12) yes
C22 C23 C25 129.2(13) yes
N22 C23 C25 123.2(14) yes
C21 C24 H241 109.7 no
C21 C24 H242 109.5 no
H241 C24 H242 109.2 no
C21 C24 H243 110.0 no
H241 C24 H243 109.3 no
H242 C24 H243 109.1 no
C23 C25 H251 109.3 no
C23 C25 H252 109.6 no
H251 C25 H252 109.6 no
C23 C25 H253 109.7 no
H251 C25 H253 109.3 no
H252 C25 H253 109.3 no
N31 C31 C32 112.2(12) yes
N31 C31 C34 122.2(11) yes
C32 C31 C34 125.5(11) yes
C31 C32 C33 104.7(12) yes
C31 C32 H321 127.1 no
C33 C32 H321 128.2 no
C32 C33 N32 107.8(12) yes
C32 C33 C35 130.2(13) yes
N32 C33 C35 122.0(13) yes
C31 C34 H341 110.4 no
C31 C34 H342 109.8 no
H341 C34 H342 109.0 no
C31 C34 H343 109.3 no
H341 C34 H343 109.0 no
H342 C34 H343 109.3 no
C33 C35 H351 108.4 no
C33 C35 H352 108.5 no
H351 C35 H352 110.0 no
C33 C35 H353 109.7 no
H351 C35 H353 110.0 no
H352 C35 H353 110.2 no
P1 C41 C42 120.9(10) yes
P1 C41 C46 121.3(10) yes
C42 C41 C46 117.5(12) yes
C41 C42 C43 121.1(13) yes
C41 C42 H421 119.5 no
C43 C42 H421 119.4 no
C42 C43 C44 119.9(14) yes
C42 C43 H431 120.1 no
C44 C43 H431 120.0 no
C43 C44 C45 120.2(13) yes
C43 C44 H441 120.0 no
C45 C44 H441 119.8 no
C44 C45 C46 119.5(13) yes
C44 C45 H451 120.2 no
C46 C45 H451 120.3 no
C41 C46 C45 121.7(13) yes
C41 C46 H461 119.1 no
C45 C46 H461 119.2 no
P1 C51 C52 117.0(12) yes
P1 C51 C56 120.5(11) yes
C52 C51 C56 121.8(15) yes
C51 C52 C53 117.8(18) yes
C51 C52 H521 120.8 no
C53 C52 H521 121.4 no
C52 C53 C54 122.1(20) yes
C52 C53 H531 118.8 no
C54 C53 H531 119.2 no
C53 C54 C55 119.8(15) yes
C53 C54 H541 119.9 no
C55 C54 H541 120.3 no
C54 C55 C56 120.0(16) yes
C54 C55 H551 120.0 no
C56 C55 H551 119.9 no
C55 C56 C51 118.2(17) yes
C55 C56 H561 121.0 no
C51 C56 H561 120.8 no
N22 B1 N12 103.9(13) yes
N22 B1 N32 110.1(13) yes
N12 B1 N32 112.6(11) yes
N22 B1 H11 110.0 no
N12 B1 H11 110.0 no
N32 B1 H11 110.0 no

loop_
_geom_bond_atom_site_label_1
_geom_bond_atom_site_label_2
_geom_bond_distance
_geom_bond_publ_flag
W1 S1 2.561(3) yes
W1 N11 2.206(9) yes
W1 N21 2.203(9) yes
W1 N31 2.218(10) yes
W1 C1 2.003(13) yes
W1 C2 2.027(13) yes
W1 C3 2.021(12) yes
S1 C1 1.707(14) yes
S2 P1 1.970(5) yes
P1 C1 1.770(14) yes
P1 C41 1.802(13) yes
P1 C51 1.825(14) yes
O2 C2 1.118(16) yes
O3 C3 1.123(15) yes
N11 N12 1.415(14) yes
N11 C11 1.341(15) yes
N12 C13 1.356(17) yes
N12 B1 1.559(19) yes
N21 N22 1.409(16) yes
N21 C21 1.332(16) yes
N22 C23 1.371(16) yes
N22 B1 1.61(2) yes
N31 N32 1.390(14) yes
N31 C31 1.333(15) yes
N32 C33 1.340(17) yes
N32 B1 1.43(2) yes
C11 C12 1.428(19) yes
C11 C14 1.448(19) yes
C12 C13 1.37(2) yes
C12 H121 0.934 no
C13 C15 1.55(2) yes
C14 H141 0.961 no
C14 H142 0.962 no
C14 H143 0.966 no
C15 H151 0.962 no
C15 H152 0.962 no
C15 H153 0.963 no
C21 C22 1.40(2) yes
C21 C24 1.50(2) yes
C22 C23 1.39(2) yes
C22 H221 0.930 no
C23 C25 1.50(2) yes
C24 H241 0.959 no
C24 H242 0.960 no
C24 H243 0.960 no
C25 H251 0.960 no
C25 H252 0.961 no
C25 H253 0.962 no
C31 C32 1.370(18) yes
C31 C34 1.565(19) yes
C32 C33 1.406(19) yes
C32 H321 0.930 no
C33 C35 1.49(2) yes
C34 H341 0.960 no
C34 H342 0.959 no
C34 H343 0.962 no
C35 H351 0.991 no
C35 H352 0.985 no
C35 H353 0.993 no
C41 C42 1.379(19) yes
C41 C46 1.399(18) yes
C42 C43 1.40(2) yes
C42 H421 0.931 no
C43 C44 1.37(2) yes
C43 H431 0.933 no
C44 C45 1.38(2) yes
C44 H441 0.930 no
C45 C46 1.376(19) yes
C45 H451 0.931 no
C46 H461 0.933 no
C51 C52 1.39(2) yes
C51 C56 1.36(2) yes
C52 C53 1.38(2) yes
C52 H521 0.932 no
C53 C54 1.35(3) yes
C53 H531 0.932 no
C54 C55 1.37(3) yes
C54 H541 0.929 no
C55 C56 1.42(2) yes
C55 H551 0.930 no
C56 H561 0.932 no
B1 H11 1.200 no

loop_
_geom_hbond_atom_site_label_D
_geom_hbond_atom_site_label_H
_geom_hbond_atom_site_label_A
_geom_hbond_site_symmetry_A
_geom_hbond_angle_DHA
_geom_hbond_distance_DH
_geom_hbond_distance_HA
_geom_hbond_distance_DA
_geom_hbond_publ_flag
C14 H141 O2 2_766 128.7(4) 0.961 2.468 3.16(2) yes
C14 H142 C2 . 132.1(4) 0.962 2.599 3.32(2) yes
C24 H243 O3 . 156.7(4) 0.960 2.581 3.48(2) yes
C24 H243 C3 . 135.0(5) 0.960 2.510 3.26(2) yes
C34 H343 C3 . 144.4(5) 0.962 2.540 3.37(2) yes
C35 H351 O3 3_655 166.0(5) 0.991 2.574 3.54(2) yes

loop_
_platon_squeeze_void_nr
_platon_squeeze_void_average_x
_platon_squeeze_void_average_y
_platon_squeeze_void_average_z
_platon_squeeze_void_volume
_platon_squeeze_void_count_electrons
_platon_squeeze_void_content
1 -0.004 0.000 0.500 313 119 ' '
2 -0.049 0.500 1.000 313 118 ' '
